data_7102421
loop_
_publ_author_name
'Leita, Ben A'
'Moubaraki, Boujemaa'
'Murray, Keith S'
'Smith, Jonathan P'
'Cashion, John D'

_publ_section_title
;
 Structure and magnetism of a new pyrazolate bridged iron(II) spin
 crossover complex displaying a single HS-HS to LS-LS transition.
;
_journal_issue 2
_journal_name_full 'Chemical communications (Cambridge, England)'
_journal_page_first 156
_journal_page_last 157
_journal_paper_doi 10.1039/b311818e
_journal_year 2004
_chemical_formula_sum 'C34 H26 Fe2 N14 O2 Se2'
_chemical_formula_weight 932.31
_chemical_name_systematic
;
?
;
_space_group_IT_number 61
_symmetry_cell_setting orthorhombic
_symmetry_space_group_name_Hall '-P 2ac 2ab'
_symmetry_space_group_name_H-M 'P b c a'
_atom_sites_solution_hydrogens geom
_atom_sites_solution_primary direct
_atom_sites_solution_secondary difmap
_audit_creation_method SHELXL-97
_cell_angle_alpha 90.00
_cell_angle_beta 90.00
_cell_angle_gamma 90.00
_cell_formula_units_Z 4
_cell_length_a 10.7857(2)
_cell_length_b 17.2422(4)
_cell_length_c 20.1713(5)
_cell_measurement_temperature 123(2)
_cell_volume 3751.24(15)
_computing_cell_refinement 'HKL Scalepack (Otwinowski & Minor 1997)'
_computing_data_collection 'Collect (Nonius BV, 1997-2000)'
_computing_data_reduction 'HKL Denzo and Scalepack (Otwinowski & Minor 1'
_computing_molecular_graphics 'Bruker SHELXTL'
_computing_publication_material 'Bruker SHELXTL'
_computing_structure_refinement 'SHELXL-97 (Sheldrick, 1997)'
_computing_structure_solution 'SHELXS-97 (Sheldrick, 1990)'
_diffrn_ambient_temperature 123(2)
_diffrn_measured_fraction_theta_full 1.000
_diffrn_measured_fraction_theta_max 0.997
_diffrn_measurement_device '95mm CCD camera on \k-goniostat'
_diffrn_measurement_device_type KappaCCD
_diffrn_measurement_method CCD
_diffrn_radiation_monochromator 'horizonally mounted graphite crystal'
_diffrn_radiation_source 'fine-focus sealed tube'
_diffrn_radiation_type MoK\a
_diffrn_radiation_wavelength 0.71073
_diffrn_reflns_av_R_equivalents 0.1019
_diffrn_reflns_av_sigmaI/netI 0.0729
_diffrn_reflns_limit_h_max 14
_diffrn_reflns_limit_h_min -14
_diffrn_reflns_limit_k_max 22
_diffrn_reflns_limit_k_min -19
_diffrn_reflns_limit_l_max 26
_diffrn_reflns_limit_l_min -26
_diffrn_reflns_number 38404
_diffrn_reflns_theta_full 27.50
_diffrn_reflns_theta_max 28.26
_diffrn_reflns_theta_min 2.02
_exptl_absorpt_coefficient_mu 2.767
_exptl_absorpt_correction_T_max 0.8741
_exptl_absorpt_correction_T_min 0.5749
_exptl_absorpt_correction_type 'not measured'
_exptl_crystal_colour Yellow-orange
_exptl_crystal_density_diffrn 1.651
_exptl_crystal_density_method 'not measured'
_exptl_crystal_description 'Irregular plates'
_exptl_crystal_F_000 1856
_exptl_crystal_size_max 0.22
_exptl_crystal_size_mid 0.22
_exptl_crystal_size_min 0.05
_refine_diff_density_max 2.870
_refine_diff_density_min -1.756
_refine_diff_density_rms 0.475
_refine_ls_extinction_method none
_refine_ls_goodness_of_fit_ref 1.160
_refine_ls_hydrogen_treatment mixed
_refine_ls_matrix_type full
_refine_ls_number_parameters 244
_refine_ls_number_reflns 4635
_refine_ls_number_restraints 0
_refine_ls_restrained_S_all 1.160
_refine_ls_R_factor_all 0.1262
_refine_ls_R_factor_gt 0.0687
_refine_ls_shift/su_max 0.000
_refine_ls_shift/su_mean 0.000
_refine_ls_structure_factor_coef Fsqd
_refine_ls_weighting_details 'calc w=1/[\s^2^(Fo^2^)+(0.1273P)^2^+7.8607P] where P=(Fo^2^+2Fc^2^)/3'
_refine_ls_weighting_scheme calc
_refine_ls_wR_factor_gt 0.1887
_refine_ls_wR_factor_ref 0.2367
_reflns_number_gt 3110
_reflns_number_total 4635
_reflns_threshold_expression >2sigma(I)
_cod_data_source_file b311818e.txt
_cod_data_source_block pbca_123K_Original
_cod_depositor_comments
;
The following automatic conversions were performed:
'_symmetry_cell_setting' value 'Orthorhombic' changed to 'orthorhombic'
according to '/home/saulius/struct/CIF-dictionaries/cif_core.dic'
dictionary named 'cif_core.dic' version 2.4.1 from 2010-06-29.

Automatic conversion script
Id: cif_fix_enum 1527 2010-12-29 10:47:43Z saulius 
;
_cod_original_sg_symbol_H-M Pbca
_cod_database_code 7102421

loop_
_symmetry_equiv_pos_as_xyz
'x, y, z'
'-x+1/2, -y, z+1/2'
'x+1/2, -y+1/2, -z'
'-x, y+1/2, -z+1/2'
'-x, -y, -z'
'x-1/2, y, -z-1/2'
'-x-1/2, y-1/2, z'
'x, -y-1/2, z-1/2'

loop_
_atom_site_label
_atom_site_type_symbol
_atom_site_fract_x
_atom_site_fract_y
_atom_site_fract_z
_atom_site_U_iso_or_equiv
_atom_site_adp_type
_atom_site_occupancy
_atom_site_symmetry_multiplicity
_atom_site_calc_flag
_atom_site_refinement_flags
Se1 Se 0.36972(8) 0.23043(5) 0.30291(4) 0.0510(3) Uani 1 1 d .
Fe1 Fe 0.61237(7) 0.04374(4) 0.43071(4) 0.0140(2) Uani 1 1 d .
O1 O 0.5797(6) 0.1401(4) 0.2075(3) 0.0582(17) Uani 1 1 d .
N1 N 0.4900(4) 0.1087(3) 0.3841(2) 0.0208(10) Uani 1 1 d .
N2 N 0.5665(4) 0.0766(2) 0.5212(2) 0.0140(9) Uani 1 1 d .
N3 N 0.5007(4) 0.0469(2) 0.5726(2) 0.0144(9) Uani 1 1 d .
N4 N 0.7160(4) 0.1404(3) 0.4369(2) 0.0171(10) Uani 1 1 d .
N5 N 0.6934(4) 0.0103(3) 0.3477(2) 0.0210(10) Uani 1 1 d .
N6 N 0.6737(5) 0.0185(3) 0.2827(3) 0.0318(13) Uani 1 1 d .
H6A H 0.6157 0.0481 0.2655 0.038 Uiso 1 1 calc R
N7 N 0.7504(4) -0.0217(3) 0.4679(2) 0.0176(10) Uani 1 1 d .
C1 C 0.4413(6) 0.1548(4) 0.3536(3) 0.0300(15) Uani 1 1 d .
C2 C 0.6344(5) 0.1362(3) 0.5445(3) 0.0158(11) Uani 1 1 d .
C3 C 0.6143(5) 0.1458(3) 0.6127(3) 0.0200(12) Uani 1 1 d .
H3 H 0.6506 0.1826 0.6419 0.024 Uiso 1 1 calc R
C4 C 0.5294(5) 0.0888(3) 0.6269(3) 0.0186(11) Uani 1 1 d .
H4 H 0.4952 0.0801 0.6696 0.022 Uiso 1 1 calc R
C5 C 0.7128(5) 0.1755(3) 0.4966(3) 0.0169(11) Uani 1 1 d .
C6 C 0.7753(5) 0.2444(3) 0.5088(3) 0.0201(12) Uani 1 1 d .
H6 H 0.7729 0.2677 0.5515 0.024 Uiso 1 1 calc R
C7 C 0.8413(6) 0.2784(3) 0.4576(3) 0.0233(13) Uani 1 1 d .
H7 H 0.8856 0.3252 0.4648 0.028 Uiso 1 1 calc R
C8 C 0.8420(6) 0.2436(4) 0.3961(3) 0.0252(13) Uani 1 1 d .
H8 H 0.8846 0.2672 0.3602 0.030 Uiso 1 1 calc R
C9 C 0.7800(5) 0.1737(3) 0.3870(3) 0.0227(13) Uani 1 1 d .
H9 H 0.7827 0.1491 0.3449 0.027 Uiso 1 1 calc R
C10 C 0.7540(8) -0.0245(5) 0.2468(4) 0.050(2) Uani 1 1 d .
H10 H 0.7583 -0.0271 0.1998 0.060 Uiso 1 1 calc R
C11 C 0.8287(8) -0.0639(5) 0.2910(4) 0.049(2) Uani 1 1 d .
H11 H 0.8935 -0.0994 0.2812 0.059 Uiso 1 1 calc R
C12 C 0.7873(6) -0.0397(4) 0.3537(3) 0.0290(14) Uani 1 1 d .
C13 C 0.8243(6) -0.0563(4) 0.4214(3) 0.0247(13) Uani 1 1 d .
C14 C 0.9269(6) -0.1010(4) 0.4390(3) 0.0307(15) Uani 1 1 d .
H14 H 0.9770 -0.1244 0.4058 0.037 Uiso 1 1 calc R
C15 C 0.9547(6) -0.1107(4) 0.5049(4) 0.0323(15) Uani 1 1 d .
H15 H 1.0252 -0.1401 0.5177 0.039 Uiso 1 1 calc R
C16 C 0.8798(6) -0.0774(4) 0.5524(3) 0.0284(14) Uani 1 1 d .
H16 H 0.8973 -0.0843 0.5981 0.034 Uiso 1 1 calc R
C17 C 0.7781(5) -0.0335(3) 0.5322(3) 0.0215(12) Uani 1 1 d .
H17 H 0.7262 -0.0111 0.5651 0.026 Uiso 1 1 calc R

loop_
_atom_site_aniso_label
_atom_site_aniso_U_11
_atom_site_aniso_U_22
_atom_site_aniso_U_33
_atom_site_aniso_U_23
_atom_site_aniso_U_13
_atom_site_aniso_U_12
Se1 0.0582(6) 0.0670(6) 0.0277(4) 0.0097(3) 0.0030(3) 0.0406(4)
Fe1 0.0133(4) 0.0133(4) 0.0153(4) -0.0013(3) 0.0014(3) 0.0010(3)
O1 0.071(4) 0.071(4) 0.032(3) 0.007(3) 0.003(3) 0.042(3)
N1 0.023(3) 0.023(3) 0.017(2) -0.002(2) -0.0004(19) 0.001(2)
N2 0.014(2) 0.012(2) 0.016(2) -0.0002(17) -0.0012(17) 0.0023(18)
N3 0.017(2) 0.014(2) 0.013(2) -0.0014(16) 0.0004(17) 0.0016(18)
N4 0.014(2) 0.014(2) 0.023(2) 0.0012(18) 0.0004(18) -0.0013(18)
N5 0.019(2) 0.023(3) 0.021(2) -0.002(2) 0.0036(19) 0.001(2)
N6 0.035(3) 0.039(3) 0.021(3) 0.001(2) 0.006(2) 0.012(3)
N7 0.013(2) 0.015(2) 0.025(2) 0.0001(18) -0.0009(19) -0.0032(18)
C1 0.028(3) 0.046(4) 0.016(3) -0.005(3) 0.004(3) 0.008(3)
C2 0.014(3) 0.014(3) 0.019(3) 0.000(2) -0.001(2) 0.003(2)
C3 0.022(3) 0.019(3) 0.019(3) -0.006(2) 0.000(2) 0.004(2)
C4 0.021(3) 0.019(3) 0.015(3) -0.002(2) -0.004(2) 0.002(2)
C5 0.015(3) 0.016(3) 0.020(3) -0.001(2) -0.002(2) 0.006(2)
C6 0.017(3) 0.015(3) 0.028(3) -0.003(2) 0.000(2) 0.001(2)
C7 0.020(3) 0.015(3) 0.035(3) -0.003(2) -0.001(3) 0.000(2)
C8 0.025(3) 0.022(3) 0.029(3) 0.002(2) 0.002(3) -0.002(3)
C9 0.023(3) 0.023(3) 0.022(3) 0.000(2) 0.001(2) -0.004(2)
C10 0.053(5) 0.074(6) 0.022(3) 0.005(3) 0.017(3) 0.033(4)
C11 0.049(5) 0.064(5) 0.036(4) 0.005(4) 0.017(4) 0.036(4)
C12 0.025(3) 0.029(4) 0.032(3) -0.003(3) 0.008(3) 0.006(3)
C13 0.016(3) 0.024(3) 0.034(3) 0.001(2) 0.003(3) 0.004(2)
C14 0.019(3) 0.029(4) 0.044(4) 0.003(3) 0.006(3) 0.007(3)
C15 0.021(3) 0.028(4) 0.048(4) 0.004(3) -0.007(3) 0.009(3)
C16 0.028(3) 0.023(3) 0.034(3) 0.007(3) -0.013(3) 0.004(3)
C17 0.016(3) 0.023(3) 0.026(3) -0.001(2) -0.007(2) 0.003(2)

loop_
_atom_type_symbol
_atom_type_description
_atom_type_scat_dispersion_real
_atom_type_scat_dispersion_imag
_atom_type_scat_source
C C 0.0033 0.0016 'International Tables Vol C Tables 4.2.6.8 and 6.1.1.4'
H H 0.0000 0.0000 'International Tables Vol C Tables 4.2.6.8 and 6.1.1.4'
N N 0.0061 0.0033 'International Tables Vol C Tables 4.2.6.8 and 6.1.1.4'
O O 0.0106 0.0060 'International Tables Vol C Tables 4.2.6.8 and 6.1.1.4'
Fe Fe 0.3463 0.8444 'International Tables Vol C Tables 4.2.6.8 and 6.1.1.4'
Se Se -0.0929 2.2259 'International Tables Vol C Tables 4.2.6.8 and 6.1.1.4'

loop_
_geom_angle_atom_site_label_1
_geom_angle_atom_site_label_2
_geom_angle_atom_site_label_3
_geom_angle
_geom_angle_site_symmetry_1
_geom_angle_site_symmetry_3
N1 Fe1 N2 96.30(18) . .
N1 Fe1 N5 93.3(2) . .
N2 Fe1 N5 168.2(2) . .
N1 Fe1 N3 91.13(19) . 5_656
N2 Fe1 N3 95.93(18) . 5_656
N5 Fe1 N3 90.77(19) . 5_656
N1 Fe1 N4 86.01(19) . .
N2 Fe1 N4 81.04(19) . .
N5 Fe1 N4 92.8(2) . .
N3 Fe1 N4 175.56(18) 5_656 .
N1 Fe1 N7 172.80(19) . .
N2 Fe1 N7 90.10(18) . .
N5 Fe1 N7 80.0(2) . .
N3 Fe1 N7 91.48(18) 5_656 .
N4 Fe1 N7 91.75(18) . .
C1 N1 Fe1 165.4(5) . .
C2 N2 N3 107.8(4) . .
C2 N2 Fe1 113.9(4) . .
N3 N2 Fe1 136.8(3) . .
C4 N3 N2 107.3(4) . .
C4 N3 Fe1 126.2(4) . 5_656
N2 N3 Fe1 126.4(3) . 5_656
C5 N4 C9 119.2(5) . .
C5 N4 Fe1 114.4(4) . .
C9 N4 Fe1 126.3(4) . .
N6 N5 C12 106.2(5) . .
N6 N5 Fe1 137.0(4) . .
C12 N5 Fe1 116.5(4) . .
N5 N6 C10 111.5(6) . .
C17 N7 C13 117.8(5) . .
C17 N7 Fe1 127.4(4) . .
C13 N7 Fe1 114.8(4) . .
N1 C1 Se1 177.4(6) . .
N2 C2 C3 110.4(5) . .
N2 C2 C5 116.1(5) . .
C3 C2 C5 133.5(5) . .
C4 C3 C2 102.9(5) . .
N3 C4 C3 111.5(5) . .
N4 C5 C6 122.0(5) . .
N4 C5 C2 113.6(5) . .
C6 C5 C2 124.3(5) . .
C7 C6 C5 118.6(5) . .
C8 C7 C6 119.4(5) . .
C7 C8 C9 119.6(6) . .
N4 C9 C8 121.1(6) . .
N6 C10 C11 107.3(6) . .
C10 C11 C12 104.5(6) . .
N5 C12 C11 110.5(6) . .
N5 C12 C13 115.0(5) . .
C11 C12 C13 134.5(6) . .
N7 C13 C14 121.9(6) . .
N7 C13 C12 113.5(5) . .
C14 C13 C12 124.6(6) . .
C15 C14 C13 119.2(6) . .
C14 C15 C16 119.6(6) . .
C15 C16 C17 119.0(6) . .
N7 C17 C16 122.5(6) . .

loop_
_geom_bond_atom_site_label_1
_geom_bond_atom_site_label_2
_geom_bond_distance
_geom_bond_site_symmetry_2
Se1 C1 1.828(7) .
Fe1 N1 1.970(5) .
Fe1 N2 1.974(4) .
Fe1 N5 1.976(5) .
Fe1 N3 1.984(5) 5_656
Fe1 N4 2.011(5) .
Fe1 N7 2.014(5) .
N1 C1 1.134(8) .
N2 C2 1.347(7) .
N2 N3 1.357(6) .
N3 C4 1.348(7) .
N3 Fe1 1.984(4) 5_656
N4 C5 1.348(7) .
N4 C9 1.349(7) .
N5 N6 1.334(7) .
N5 C12 1.335(8) .
N6 C10 1.350(8) .
N7 C17 1.346(7) .
N7 C13 1.369(8) .
C2 C3 1.402(8) .
C2 C5 1.452(8) .
C3 C4 1.372(8) .
C5 C6 1.388(8) .
C6 C7 1.384(9) .
C7 C8 1.378(9) .
C8 C9 1.390(8) .
C10 C11 1.380(11) .
C11 C12 1.405(9) .
C12 C13 1.451(9) .
C13 C14 1.394(9) .
C14 C15 1.372(9) .
C15 C16 1.377(9) .
C16 C17 1.394(8) .
